data_2221019
loop_
_publ_author_name
'Imhof, Wolfgang'

_publ_section_title
;
 (2,6-Diisopropylphenyl)(2-thienylmethylene)amine
;
_journal_coeditor_code BT2882
_journal_issue 3
_journal_name_full 'Acta Crystallographica Section E'
_journal_page_first o593
_journal_paper_doi 10.1107/S1600536809006291
_journal_volume 65
_journal_year 2009
_chemical_formula_iupac 'C17 H21 N S'
_chemical_formula_moiety 'C17 H21 N S'
_chemical_formula_sum 'C17 H21 N S'
_chemical_formula_weight 271.42
_chemical_name_systematic
;
(2,6-Diisopropylphenyl)(2-thienylmethylene)amine
;
_space_group_IT_number 4
_symmetry_cell_setting monoclinic
_symmetry_space_group_name_Hall 'P 2yb'
_symmetry_space_group_name_H-M 'P 1 21 1'
_atom_sites_solution_hydrogens geom
_atom_sites_solution_primary direct
_atom_sites_solution_secondary difmap
_cell_angle_alpha 90.00
_cell_angle_beta 109.651(8)
_cell_angle_gamma 90.00
_cell_formula_units_Z 4
_cell_length_a 10.0877(9)
_cell_length_b 14.275(3)
_cell_length_c 11.4503(9)
_cell_measurement_reflns_used 25
_cell_measurement_temperature 173(2)
_cell_measurement_theta_max 42.8
_cell_measurement_theta_min 36.5
_cell_volume 1552.8(4)
_computing_cell_refinement 'SET4 (de Boer et al., 1984)'
_computing_data_collection 'CAD-4 EXPRESS (Enraf--Nonius, 1994)'
_computing_data_reduction 'MolEN (Enraf--Nonius, 1990)'
_computing_molecular_graphics 'XP (Siemens, 1990)'
_computing_publication_material 'SHELXL97 (Sheldrick, 2008)'
_computing_structure_refinement 'SHELXL97 (Sheldrick, 2008)'
_computing_structure_solution 'SHELXS97 (Sheldrick, 2008)'
_diffrn_ambient_temperature 173(2)
_diffrn_measured_fraction_theta_full 0.932
_diffrn_measured_fraction_theta_max 0.932
_diffrn_measurement_device 'Enraf--Nonius CAD-4'
_diffrn_measurement_method \w/2\q
_diffrn_radiation_monochromator graphite
_diffrn_radiation_source 'fine-focus sealed tube'
_diffrn_radiation_type MoK\a
_diffrn_radiation_wavelength 0.71073
_diffrn_reflns_av_R_equivalents 0.0226
_diffrn_reflns_av_sigmaI/netI 0.0149
_diffrn_reflns_limit_h_max 10
_diffrn_reflns_limit_h_min -11
_diffrn_reflns_limit_k_max 15
_diffrn_reflns_limit_k_min 0
_diffrn_reflns_limit_l_max 12
_diffrn_reflns_limit_l_min 0
_diffrn_reflns_number 2222
_diffrn_reflns_theta_full 22.95
_diffrn_reflns_theta_max 22.95
_diffrn_reflns_theta_min 1.89
_diffrn_standards_decay_% 0.02
_diffrn_standards_interval_time 120
_diffrn_standards_number 3
_exptl_absorpt_coefficient_mu 0.196
_exptl_absorpt_correction_T_max 0.939
_exptl_absorpt_correction_T_min 0.884
_exptl_absorpt_correction_type psi-scan
_exptl_absorpt_process_details '(North <i>et al.</i>,  1968)'
_exptl_crystal_colour yellow
_exptl_crystal_density_diffrn 1.161
_exptl_crystal_description cube
_exptl_crystal_F_000 584
_exptl_crystal_size_max 0.51
_exptl_crystal_size_mid 0.43
_exptl_crystal_size_min 0.33
_refine_diff_density_max 0.199
_refine_diff_density_min -0.187
_refine_ls_extinction_coef 0.022(3)
_refine_ls_extinction_expression Fc^*^=kFc[1+0.001xFc^2^\l^3^/sin(2\q)]^-1/4^
_refine_ls_extinction_method 'SHELXL97 (Sheldrick, 2008)'
_refine_ls_goodness_of_fit_ref 1.079
_refine_ls_hydrogen_treatment constr
_refine_ls_matrix_type full
_refine_ls_number_parameters 353
_refine_ls_number_reflns 2096
_refine_ls_number_restraints 1
_refine_ls_restrained_S_all 1.079
_refine_ls_R_factor_all 0.0293
_refine_ls_R_factor_gt 0.0282
_refine_ls_shift/su_max 0.000
_refine_ls_shift/su_mean 0.000
_refine_ls_structure_factor_coef Fsqd
_refine_ls_weighting_details 'calc w=1/[\s^2^(Fo^2^)+(0.0606P)^2^+0.2045P] where P=(Fo^2^+2Fc^2^)/3'
_refine_ls_weighting_scheme calc
_refine_ls_wR_factor_gt 0.0775
_refine_ls_wR_factor_ref 0.0793
_reflns_number_gt 2055
_reflns_number_total 2096
_reflns_threshold_expression I>2\s(I)
_cod_data_source_file bt2882.cif
_cod_data_source_block I
_cod_original_sg_symbol_H-M P21
_cod_database_code 2221019
_cod_database_fobs_code 2221019

loop_
_symmetry_equiv_pos_as_xyz
'x, y, z'
'-x, y+1/2, -z'

loop_
_atom_site_type_symbol
_atom_site_label
_atom_site_fract_x
_atom_site_fract_y
_atom_site_fract_z
_atom_site_U_iso_or_equiv
_atom_site_adp_type
_atom_site_calc_flag
_atom_site_refinement_flags
_atom_site_occupancy
_atom_site_disorder_assembly
_atom_site_disorder_group
S S1 0.92670(8) 0.27773(6) 0.17143(7) 0.0403(2) Uani d . 1 . .
C C1 0.8043(4) 0.3644(2) 0.1137(3) 0.0455(8) Uani d . 1 . .
H H1 0.8191 0.4169 0.0716 0.055 Uiso calc R 1 . .
C C2 0.6842(4) 0.3472(2) 0.1367(3) 0.0441(8) Uani d . 1 . .
H H2 0.6065 0.3868 0.1122 0.053 Uiso calc R 1 . .
C C3 0.6886(3) 0.2627(2) 0.2017(3) 0.0373(7) Uani d . 1 . .
H H3 0.6143 0.2407 0.2250 0.045 Uiso calc R 1 . .
C C4 0.8135(3) 0.2166(2) 0.2268(2) 0.0304(7) Uani d . 1 . .
C C5 0.8510(3) 0.1257(2) 0.2850(2) 0.0290(6) Uani d . 1 . .
H H5 0.7887 0.0959 0.3170 0.035 Uiso calc R 1 . .
N N1 0.9657(2) 0.08570(16) 0.2936(2) 0.0307(6) Uani d . 1 . .
C C6 0.9982(3) -0.0052(2) 0.3474(3) 0.0303(6) Uani d . 1 . .
C C7 1.0936(3) -0.0118(2) 0.4707(3) 0.0332(7) Uani d . 1 . .
C C8 1.1362(3) -0.1004(2) 0.5183(3) 0.0402(7) Uani d . 1 . .
H H8 1.1975 -0.1061 0.5994 0.048 Uiso calc R 1 . .
C C9 1.0900(4) -0.1802(2) 0.4487(3) 0.0459(8) Uani d . 1 . .
H H9 1.1204 -0.2389 0.4822 0.055 Uiso calc R 1 . .
C C10 0.9987(4) -0.1719(2) 0.3292(3) 0.0481(9) Uani d . 1 . .
H H10 0.9695 -0.2259 0.2820 0.058 Uiso calc R 1 . .
C C11 0.9485(3) -0.0855(2) 0.2764(3) 0.0371(7) Uani d . 1 . .
C C12 1.1462(3) 0.0744(2) 0.5499(3) 0.0425(8) Uani d . 1 . .
H H12 1.1123 0.1299 0.4980 0.051 Uiso calc R 1 . .
C C13 1.3055(5) 0.0779(4) 0.6001(6) 0.0936(16) Uani d . 1 . .
H H13A 1.3415 0.0749 0.5326 0.112 Uiso calc R 1 . .
H H13B 1.3405 0.0258 0.6547 0.112 Uiso calc R 1 . .
H H13C 1.3353 0.1354 0.6449 0.112 Uiso calc R 1 . .
C C14 1.0880(6) 0.0770(3) 0.6541(5) 0.0860(15) Uani d . 1 . .
H H14A 1.1285 0.1288 0.7079 0.103 Uiso calc R 1 . .
H H14B 1.1105 0.0196 0.7002 0.103 Uiso calc R 1 . .
H H14C 0.9876 0.0844 0.6211 0.103 Uiso calc R 1 . .
C C15 0.8490(4) -0.0815(2) 0.1424(3) 0.0483(9) Uani d . 1 . .
H H15 0.8103 -0.0180 0.1261 0.058 Uiso calc R 1 . .
C C16 0.7261(4) -0.1501(3) 0.1206(4) 0.0586(10) Uani d . 1 . .
H H16A 0.6602 -0.1416 0.0384 0.070 Uiso calc R 1 . .
H H16B 0.6800 -0.1386 0.1802 0.070 Uiso calc R 1 . .
H H16C 0.7611 -0.2132 0.1296 0.070 Uiso calc R 1 . .
C C17 0.9284(4) -0.1013(3) 0.0537(3) 0.0595(10) Uani d . 1 . .
H H17A 0.8637 -0.1017 -0.0299 0.071 Uiso calc R 1 . .
H H17B 0.9739 -0.1611 0.0728 0.071 Uiso calc R 1 . .
H H17C 0.9979 -0.0534 0.0621 0.071 Uiso calc R 1 . .
S S2 1.45567(7) 0.01922(5) 0.12971(7) 0.0362(2) Uani d . 1 . .
C C18 1.3736(3) 0.1201(2) 0.0597(3) 0.0364(7) Uani d . 1 . .
H H18 1.4044 0.1563 0.0064 0.044 Uiso calc R 1 . .
C C19 1.2598(3) 0.1407(2) 0.0909(3) 0.0376(7) Uani d . 1 . .
H H19 1.2027 0.1927 0.0613 0.045 Uiso calc R 1 . .
C C20 1.2366(3) 0.0744(2) 0.1739(3) 0.0338(7) Uani d . 1 . .
H H20 1.1629 0.0785 0.2052 0.041 Uiso calc R 1 . .
C C21 1.3337(3) 0.0036(2) 0.2034(2) 0.0299(6) Uani d . 1 . .
C C22 1.3372(3) -0.0769(2) 0.2809(3) 0.0306(7) Uani d . 1 . .
H H22 1.2697 -0.0816 0.3194 0.037 Uiso calc R 1 . .
N N2 1.4285(3) -0.14133(17) 0.2987(2) 0.0330(6) Uani d . 1 . .
C C23 1.4182(3) -0.2197(2) 0.3739(2) 0.0284(6) Uani d . 1 . .
C C24 1.3357(3) -0.2969(2) 0.3184(3) 0.0298(6) Uani d . 1 . .
C C25 1.3289(3) -0.3717(2) 0.3932(3) 0.0336(7) Uani d . 1 . .
H H25 1.2725 -0.4229 0.3582 0.040 Uiso calc R 1 . .
C C26 1.4047(3) -0.3717(2) 0.5197(3) 0.0346(7) Uani d . 1 . .
H H26 1.3980 -0.4222 0.5688 0.041 Uiso calc R 1 . .
C C27 1.4899(3) -0.2964(2) 0.5719(3) 0.0351(7) Uani d . 1 . .
H H27 1.5428 -0.2977 0.6559 0.042 Uiso calc R 1 . .
C C28 1.4983(3) -0.2185(2) 0.5012(3) 0.0318(6) Uani d . 1 . .
C C29 1.2653(3) -0.3020(2) 0.1779(3) 0.0349(7) Uani d . 1 . .
H H29 1.2322 -0.2389 0.1487 0.042 Uiso calc R 1 . .
C C30 1.3730(4) -0.3295(3) 0.1190(3) 0.0516(9) Uani d . 1 . .
H H30A 1.4096 -0.3905 0.1478 0.062 Uiso calc R 1 . .
H H30B 1.4484 -0.2847 0.1413 0.062 Uiso calc R 1 . .
H H30C 1.3294 -0.3306 0.0304 0.062 Uiso calc R 1 . .
C C31 1.1389(3) -0.3669(3) 0.1358(3) 0.0480(8) Uani d . 1 . .
H H31A 1.0931 -0.3608 0.0479 0.058 Uiso calc R 1 . .
H H31B 1.0741 -0.3506 0.1777 0.058 Uiso calc R 1 . .
H H31C 1.1694 -0.4305 0.1553 0.058 Uiso calc R 1 . .
C C32 1.5953(3) -0.1370(2) 0.5574(3) 0.0417(8) Uani d . 1 . .
H H32 1.5458 -0.0794 0.5207 0.050 Uiso calc R 1 . .
C C33 1.6322(5) -0.1290(3) 0.6970(3) 0.0681(12) Uani d . 1 . .
H H33A 1.6913 -0.0753 0.7265 0.082 Uiso calc R 1 . .
H H33B 1.6812 -0.1844 0.7360 0.082 Uiso calc R 1 . .
H H33C 1.5475 -0.1222 0.7168 0.082 Uiso calc R 1 . .
C C34 1.7288(4) -0.1426(3) 0.5227(4) 0.0704(12) Uani d . 1 . .
H H34A 1.7039 -0.1416 0.4340 0.084 Uiso calc R 1 . .
H H34B 1.7781 -0.1997 0.5546 0.084 Uiso calc R 1 . .
H H34C 1.7884 -0.0901 0.5576 0.084 Uiso calc R 1 . .

loop_
_atom_site_aniso_label
_atom_site_aniso_U_11
_atom_site_aniso_U_22
_atom_site_aniso_U_33
_atom_site_aniso_U_12
_atom_site_aniso_U_13
_atom_site_aniso_U_23
S1 0.0442(4) 0.0359(4) 0.0387(4) 0.0012(4) 0.0110(3) 0.0054(4)
C1 0.065(2) 0.0341(18) 0.0314(17) 0.0049(17) 0.0084(16) 0.0048(15)
C2 0.0512(19) 0.0363(18) 0.0319(17) 0.0130(15) -0.0027(15) 0.0002(15)
C3 0.0383(15) 0.0336(18) 0.0328(16) 0.0051(14) 0.0023(13) -0.0005(14)
C4 0.0334(14) 0.0325(16) 0.0187(14) 0.0017(12) 0.0000(12) -0.0056(13)
C5 0.0338(14) 0.0297(15) 0.0189(14) -0.0001(13) 0.0028(11) -0.0028(13)
N1 0.0334(13) 0.0268(13) 0.0280(13) 0.0034(11) 0.0051(10) 0.0002(11)
C6 0.0343(14) 0.0281(16) 0.0286(16) 0.0019(12) 0.0109(12) 0.0022(13)
C7 0.0403(16) 0.0293(16) 0.0282(16) 0.0003(13) 0.0090(13) 0.0033(13)
C8 0.0479(17) 0.0363(17) 0.0280(16) 0.0050(15) 0.0018(14) 0.0030(15)
C9 0.064(2) 0.0281(17) 0.0399(19) 0.0096(16) 0.0093(16) 0.0048(15)
C10 0.064(2) 0.0284(17) 0.044(2) 0.0051(16) 0.0069(17) -0.0067(15)
C11 0.0416(16) 0.0295(16) 0.0340(17) 0.0049(13) 0.0045(14) -0.0049(14)
C12 0.0499(18) 0.0313(17) 0.0337(16) -0.0038(15) -0.0023(14) 0.0059(15)
C13 0.065(3) 0.080(4) 0.124(4) -0.029(3) 0.016(3) -0.031(3)
C14 0.140(4) 0.055(3) 0.081(3) -0.010(3) 0.062(3) -0.028(3)
C15 0.058(2) 0.0320(17) 0.0383(19) 0.0107(16) -0.0054(16) -0.0065(15)
C16 0.0452(19) 0.062(2) 0.056(2) 0.0053(17) 0.0012(18) -0.016(2)
C17 0.069(2) 0.064(2) 0.0341(18) -0.008(2) 0.0018(16) 0.0017(19)
S2 0.0377(4) 0.0345(4) 0.0361(4) 0.0016(3) 0.0120(3) 0.0049(3)
C18 0.0454(17) 0.0320(16) 0.0280(15) -0.0045(14) 0.0073(13) 0.0094(14)
C19 0.0380(16) 0.0284(16) 0.0393(17) 0.0013(14) 0.0034(14) 0.0053(15)
C20 0.0354(15) 0.0311(16) 0.0320(15) 0.0005(13) 0.0074(12) 0.0013(13)
C21 0.0335(14) 0.0277(15) 0.0216(14) -0.0030(12) 0.0003(11) 0.0013(13)
C22 0.0325(15) 0.0292(15) 0.0257(15) -0.0037(13) 0.0038(12) 0.0001(13)
N2 0.0393(13) 0.0289(13) 0.0270(13) 0.0025(11) 0.0060(11) 0.0055(11)
C23 0.0325(13) 0.0270(14) 0.0243(14) 0.0045(13) 0.0076(12) 0.0066(13)
C24 0.0343(14) 0.0282(15) 0.0248(15) 0.0058(12) 0.0070(12) 0.0067(13)
C25 0.0398(15) 0.0281(15) 0.0296(16) 0.0006(14) 0.0072(13) -0.0006(14)
C26 0.0493(16) 0.0261(15) 0.0289(16) 0.0040(14) 0.0138(13) 0.0061(13)
C27 0.0437(16) 0.0370(17) 0.0205(15) 0.0036(14) 0.0053(12) 0.0029(14)
C28 0.0379(13) 0.0261(14) 0.0290(14) 0.0035(14) 0.0080(11) 0.0041(14)
C29 0.0394(16) 0.0342(16) 0.0240(16) 0.0010(13) 0.0013(13) 0.0053(13)
C30 0.0513(19) 0.076(3) 0.0222(16) 0.0061(18) 0.0056(14) 0.0009(17)
C31 0.0544(18) 0.051(2) 0.0296(16) -0.0086(18) 0.0019(14) 0.0020(17)
C32 0.0548(19) 0.0315(17) 0.0286(17) -0.0016(15) 0.0007(15) 0.0032(14)
C33 0.108(3) 0.047(2) 0.0354(19) -0.028(2) 0.005(2) -0.0012(18)
C34 0.057(2) 0.069(3) 0.073(3) -0.021(2) 0.006(2) -0.011(2)

loop_
_atom_type_symbol
_atom_type_description
_atom_type_scat_dispersion_real
_atom_type_scat_dispersion_imag
_atom_type_scat_source
C C 0.0033 0.0016 'International Tables Vol C Tables 4.2.6.8 and 6.1.1.4'
H H 0.0000 0.0000 'International Tables Vol C Tables 4.2.6.8 and 6.1.1.4'
N N 0.0061 0.0033 'International Tables Vol C Tables 4.2.6.8 and 6.1.1.4'
S S 0.1246 0.1234 'International Tables Vol C Tables 4.2.6.8 and 6.1.1.4'

loop_
_geom_angle_atom_site_label_1
_geom_angle_atom_site_label_2
_geom_angle_atom_site_label_3
_geom_angle_site_symmetry_1
_geom_angle_site_symmetry_3
_geom_angle
_geom_angle_publ_flag
C1 S1 C4 . . 91.53(16) ?
C2 C1 S1 . . 111.8(3) ?
C2 C1 H1 . . 124.1 ?
S1 C1 H1 . . 124.1 ?
C1 C2 C3 . . 112.9(3) ?
C1 C2 H2 . . 123.6 ?
C3 C2 H2 . . 123.6 ?
C4 C3 C2 . . 112.8(3) ?
C4 C3 H3 . . 123.6 ?
C2 C3 H3 . . 123.6 ?
C3 C4 C5 . . 127.5(3) ?
C3 C4 S1 . . 111.0(2) ?
C5 C4 S1 . . 121.4(2) ?
N1 C5 C4 . . 122.0(3) ?
N1 C5 H5 . . 119.0 ?
C4 C5 H5 . . 119.0 ?
C5 N1 C6 . . 121.0(3) ?
C11 C6 C7 . . 121.0(3) ?
C11 C6 N1 . . 120.6(2) ?
C7 C6 N1 . . 118.1(2) ?
C8 C7 C6 . . 117.9(3) ?
C8 C7 C12 . . 120.4(2) ?
C6 C7 C12 . . 121.7(3) ?
C9 C8 C7 . . 121.8(3) ?
C9 C8 H8 . . 119.1 ?
C7 C8 H8 . . 119.1 ?
C10 C9 C8 . . 119.2(3) ?
C10 C9 H9 . . 120.4 ?
C8 C9 H9 . . 120.4 ?
C9 C10 C11 . . 122.2(3) ?
C9 C10 H10 . . 118.9 ?
C11 C10 H10 . . 118.9 ?
C10 C11 C6 . . 117.9(3) ?
C10 C11 C15 . . 119.4(3) ?
C6 C11 C15 . . 122.7(3) ?
C14 C12 C7 . . 110.2(3) ?
C14 C12 C13 . . 110.3(4) ?
C7 C12 C13 . . 111.6(3) ?
C14 C12 H12 . . 108.2 ?
C7 C12 H12 . . 108.2 ?
C13 C12 H12 . . 108.2 ?
C12 C13 H13A . . 109.5 ?
C12 C13 H13B . . 109.5 ?
H13A C13 H13B . . 109.5 ?
C12 C13 H13C . . 109.5 ?
H13A C13 H13C . . 109.5 ?
H13B C13 H13C . . 109.5 ?
C12 C14 H14A . . 109.5 ?
C12 C14 H14B . . 109.5 ?
H14A C14 H14B . . 109.5 ?
C12 C14 H14C . . 109.5 ?
H14A C14 H14C . . 109.5 ?
H14B C14 H14C . . 109.5 ?
C17 C15 C11 . . 110.4(3) ?
C17 C15 C16 . . 110.7(3) ?
C11 C15 C16 . . 111.2(3) ?
C17 C15 H15 . . 108.1 ?
C11 C15 H15 . . 108.1 ?
C16 C15 H15 . . 108.1 ?
C15 C16 H16A . . 109.5 ?
C15 C16 H16B . . 109.5 ?
H16A C16 H16B . . 109.5 ?
C15 C16 H16C . . 109.5 ?
H16A C16 H16C . . 109.5 ?
H16B C16 H16C . . 109.5 ?
C15 C17 H17A . . 109.5 ?
C15 C17 H17B . . 109.5 ?
H17A C17 H17B . . 109.5 ?
C15 C17 H17C . . 109.5 ?
H17A C17 H17C . . 109.5 ?
H17B C17 H17C . . 109.5 ?
C18 S2 C21 . . 91.46(14) ?
C19 C18 S2 . . 112.3(2) ?
C19 C18 H18 . . 123.8 ?
S2 C18 H18 . . 123.8 ?
C18 C19 C20 . . 112.3(3) ?
C18 C19 H19 . . 123.8 ?
C20 C19 H19 . . 123.8 ?
C21 C20 C19 . . 113.2(3) ?
C21 C20 H20 . . 123.4 ?
C19 C20 H20 . . 123.4 ?
C20 C21 C22 . . 127.3(3) ?
C20 C21 S2 . . 110.7(2) ?
C22 C21 S2 . . 121.9(2) ?
N2 C22 C21 . . 122.8(3) ?
N2 C22 H22 . . 118.6 ?
C21 C22 H22 . . 118.6 ?
C22 N2 C23 . . 117.8(2) ?
C24 C23 C28 . . 121.8(3) ?
C24 C23 N2 . . 119.5(2) ?
C28 C23 N2 . . 118.6(3) ?
C25 C24 C23 . . 118.1(3) ?
C25 C24 C29 . . 120.8(3) ?
C23 C24 C29 . . 120.8(3) ?
C24 C25 C26 . . 121.3(3) ?
C24 C25 H25 . . 119.3 ?
C26 C25 H25 . . 119.3 ?
C27 C26 C25 . . 119.6(3) ?
C27 C26 H26 . . 120.2 ?
C25 C26 H26 . . 120.2 ?
C26 C27 C28 . . 121.3(3) ?
C26 C27 H27 . . 119.3 ?
C28 C27 H27 . . 119.3 ?
C27 C28 C23 . . 117.7(3) ?
C27 C28 C32 . . 121.5(3) ?
C23 C28 C32 . . 120.8(3) ?
C30 C29 C31 . . 110.7(3) ?
C30 C29 C24 . . 109.5(2) ?
C31 C29 C24 . . 114.1(3) ?
C30 C29 H29 . . 107.4 ?
C31 C29 H29 . . 107.4 ?
C24 C29 H29 . . 107.4 ?
C29 C30 H30A . . 109.5 ?
C29 C30 H30B . . 109.5 ?
H30A C30 H30B . . 109.5 ?
C29 C30 H30C . . 109.5 ?
H30A C30 H30C . . 109.5 ?
H30B C30 H30C . . 109.5 ?
C29 C31 H31A . . 109.5 ?
C29 C31 H31B . . 109.5 ?
H31A C31 H31B . . 109.5 ?
C29 C31 H31C . . 109.5 ?
H31A C31 H31C . . 109.5 ?
H31B C31 H31C . . 109.5 ?
C28 C32 C33 . . 113.5(3) ?
C28 C32 C34 . . 110.4(3) ?
C33 C32 C34 . . 110.6(3) ?
C28 C32 H32 . . 107.4 ?
C33 C32 H32 . . 107.4 ?
C34 C32 H32 . . 107.4 ?
C32 C33 H33A . . 109.5 ?
C32 C33 H33B . . 109.5 ?
H33A C33 H33B . . 109.5 ?
C32 C33 H33C . . 109.5 ?
H33A C33 H33C . . 109.5 ?
H33B C33 H33C . . 109.5 ?
C32 C34 H34A . . 109.5 ?
C32 C34 H34B . . 109.5 ?
H34A C34 H34B . . 109.5 ?
C32 C34 H34C . . 109.5 ?
H34A C34 H34C . . 109.5 ?
H34B C34 H34C . . 109.5 ?

loop_
_geom_bond_atom_site_label_1
_geom_bond_atom_site_label_2
_geom_bond_site_symmetry_2
_geom_bond_distance
_geom_bond_publ_flag
S1 C1 . 1.715(3) ?
S1 C4 . 1.719(3) ?
C1 C2 . 1.345(5) ?
C1 H1 . 0.9300 ?
C2 C3 . 1.411(5) ?
C2 H2 . 0.9300 ?
C3 C4 . 1.364(4) ?
C3 H3 . 0.9300 ?
C4 C5 . 1.449(4) ?
C5 N1 . 1.264(3) ?
C5 H5 . 0.9300 ?
N1 C6 . 1.427(4) ?
C6 C11 . 1.398(4) ?
C6 C7 . 1.419(4) ?
C7 C8 . 1.387(5) ?
C7 C12 . 1.515(4) ?
C8 C9 . 1.379(5) ?
C8 H8 . 0.9300 ?
C9 C10 . 1.374(5) ?
C9 H9 . 0.9300 ?
C10 C11 . 1.392(5) ?
C10 H10 . 0.9300 ?
C11 C15 . 1.527(4) ?
C12 C14 . 1.498(6) ?
C12 C13 . 1.514(5) ?
C12 H12 . 0.9800 ?
C13 H13A . 0.9600 ?
C13 H13B . 0.9600 ?
C13 H13C . 0.9600 ?
C14 H14A . 0.9600 ?
C14 H14B . 0.9600 ?
C14 H14C . 0.9600 ?
C15 C17 . 1.517(5) ?
C15 C16 . 1.533(5) ?
C15 H15 . 0.9800 ?
C16 H16A . 0.9600 ?
C16 H16B . 0.9600 ?
C16 H16C . 0.9600 ?
C17 H17A . 0.9600 ?
C17 H17B . 0.9600 ?
C17 H17C . 0.9600 ?
S2 C18 . 1.719(3) ?
S2 C21 . 1.724(3) ?
C18 C19 . 1.345(4) ?
C18 H18 . 0.9300 ?
C19 C20 . 1.415(4) ?
C19 H19 . 0.9300 ?
C20 C21 . 1.368(4) ?
C20 H20 . 0.9300 ?
C21 C22 . 1.445(4) ?
C22 N2 . 1.269(4) ?
C22 H22 . 0.9300 ?
N2 C23 . 1.437(4) ?
C23 C24 . 1.398(4) ?
C23 C28 . 1.409(4) ?
C24 C25 . 1.385(4) ?
C24 C29 . 1.526(4) ?
C25 C26 . 1.393(4) ?
C25 H25 . 0.9300 ?
C26 C27 . 1.381(4) ?
C26 H26 . 0.9300 ?
C27 C28 . 1.395(5) ?
C27 H27 . 0.9300 ?
C28 C32 . 1.517(4) ?
C29 C30 . 1.511(5) ?
C29 C31 . 1.518(5) ?
C29 H29 . 0.9800 ?
C30 H30A . 0.9600 ?
C30 H30B . 0.9600 ?
C30 H30C . 0.9600 ?
C31 H31A . 0.9600 ?
C31 H31B . 0.9600 ?
C31 H31C . 0.9600 ?
C32 C33 . 1.519(5) ?
C32 C34 . 1.530(5) ?
C32 H32 . 0.9800 ?
C33 H33A . 0.9600 ?
C33 H33B . 0.9600 ?
C33 H33C . 0.9600 ?
C34 H34A . 0.9600 ?
C34 H34B . 0.9600 ?
C34 H34C . 0.9600 ?

loop_
_geom_hbond_atom_site_label_D
_geom_hbond_atom_site_label_H
_geom_hbond_atom_site_label_A
_geom_hbond_site_symmetry_A
_geom_hbond_distance_DH
_geom_hbond_distance_HA
_geom_hbond_distance_DA
_geom_hbond_angle_DHA
C20 H20 N1 1_555 0.93 2.519 3.449(8) 178.4

loop_
_geom_torsion_atom_site_label_1
_geom_torsion_atom_site_label_2
_geom_torsion_atom_site_label_3
_geom_torsion_atom_site_label_4
_geom_torsion_site_symmetry_1
_geom_torsion_site_symmetry_2
_geom_torsion_site_symmetry_3
_geom_torsion_site_symmetry_4
_geom_torsion
_geom_torsion_publ_flag
C4 S1 C1 C2 . . . . 0.4(3) ?
S1 C1 C2 C3 . . . . -0.2(4) ?
C1 C2 C3 C4 . . . . -0.2(4) ?
C2 C3 C4 C5 . . . . -176.0(3) ?
C2 C3 C4 S1 . . . . 0.5(3) ?
C1 S1 C4 C3 . . . . -0.5(2) ?
C1 S1 C4 C5 . . . . 176.2(2) ?
C3 C4 C5 N1 . . . . 173.4(3) ?
S1 C4 C5 N1 . . . . -2.8(4) ?
C4 C5 N1 C6 . . . . -177.8(2) ?
C5 N1 C6 C11 . . . . 84.0(3) ?
C5 N1 C6 C7 . . . . -102.3(3) ?
C11 C6 C7 C8 . . . . 0.1(4) ?
N1 C6 C7 C8 . . . . -173.5(3) ?
C11 C6 C7 C12 . . . . -178.7(3) ?
N1 C6 C7 C12 . . . . 7.6(4) ?
C6 C7 C8 C9 . . . . 1.0(5) ?
C12 C7 C8 C9 . . . . 179.9(3) ?
C7 C8 C9 C10 . . . . -0.5(5) ?
C8 C9 C10 C11 . . . . -1.4(6) ?
C9 C10 C11 C6 . . . . 2.5(5) ?
C9 C10 C11 C15 . . . . 179.1(3) ?
C7 C6 C11 C10 . . . . -1.8(4) ?
N1 C6 C11 C10 . . . . 171.7(3) ?
C7 C6 C11 C15 . . . . -178.3(3) ?
N1 C6 C11 C15 . . . . -4.8(5) ?
C8 C7 C12 C14 . . . . -67.3(4) ?
C6 C7 C12 C14 . . . . 111.6(4) ?
C8 C7 C12 C13 . . . . 55.6(5) ?
C6 C7 C12 C13 . . . . -125.6(4) ?
C10 C11 C15 C17 . . . . -72.7(4) ?
C6 C11 C15 C17 . . . . 103.7(4) ?
C10 C11 C15 C16 . . . . 50.5(4) ?
C6 C11 C15 C16 . . . . -133.1(3) ?
C21 S2 C18 C19 . . . . 0.1(2) ?
S2 C18 C19 C20 . . . . 0.3(3) ?
C18 C19 C20 C21 . . . . -0.5(4) ?
C19 C20 C21 C22 . . . . -177.2(3) ?
C19 C20 C21 S2 . . . . 0.6(3) ?
C18 S2 C21 C20 . . . . -0.4(2) ?
C18 S2 C21 C22 . . . . 177.6(2) ?
C20 C21 C22 N2 . . . . 176.8(3) ?
S2 C21 C22 N2 . . . . -0.8(4) ?
C21 C22 N2 C23 . . . . -177.7(2) ?
C22 N2 C23 C24 . . . . 88.5(3) ?
C22 N2 C23 C28 . . . . -94.9(3) ?
C28 C23 C24 C25 . . . . 3.0(4) ?
N2 C23 C24 C25 . . . . 179.5(2) ?
C28 C23 C24 C29 . . . . -172.0(3) ?
N2 C23 C24 C29 . . . . 4.5(4) ?
C23 C24 C25 C26 . . . . -1.7(4) ?
C29 C24 C25 C26 . . . . 173.2(3) ?
C24 C25 C26 C27 . . . . -0.8(4) ?
C25 C26 C27 C28 . . . . 2.2(4) ?
C26 C27 C28 C23 . . . . -0.9(4) ?
C26 C27 C28 C32 . . . . -178.1(3) ?
C24 C23 C28 C27 . . . . -1.7(4) ?
N2 C23 C28 C27 . . . . -178.2(3) ?
C24 C23 C28 C32 . . . . 175.5(3) ?
N2 C23 C28 C32 . . . . -1.0(4) ?
C25 C24 C29 C30 . . . . -97.0(3) ?
C23 C24 C29 C30 . . . . 77.8(4) ?
C25 C24 C29 C31 . . . . 27.7(4) ?
C23 C24 C29 C31 . . . . -157.5(3) ?
C27 C28 C32 C33 . . . . -23.4(5) ?
C23 C28 C32 C33 . . . . 159.5(3) ?
C27 C28 C32 C34 . . . . 101.4(4) ?
C23 C28 C32 C34 . . . . -75.7(4) ?
